data_7128743
loop_
_publ_author_name
'Chen, Song'
'Li, Ya-Nan'
'Xiang, Shao-Hua'
'Li, Shaoyu'
'Tan, Bin'

_publ_section_title
;
 Electrochemical phenothiazination of naphthylamines and its application
 in photocatalysis.
;
_journal_issue 68
_journal_name_full 'Chemical communications (Cambridge, England)'
_journal_page_first 8512
_journal_page_last 8515
_journal_paper_doi 10.1039/d1cc03276c
_journal_volume 57
_journal_year 2021
_chemical_formula_moiety 'C22 H16 N2 S'
_chemical_formula_sum 'C22 H16 N2 S'
_chemical_formula_weight 340.43
_space_group_crystal_system monoclinic
_space_group_IT_number 14
_space_group_name_Hall '-P 2ybc'
_space_group_name_H-M_alt 'P 1 21/c 1'
_atom_sites_solution_hydrogens mixed
_atom_sites_solution_primary dual
_audit_creation_date 2020-08-20
_audit_creation_method
;
Olex2 1.2
(compiled 2018.05.29 svn.r3508 for OlexSys, GUI svn.r5506)
;
_audit_update_record
;
2021-04-13 deposited with the CCDC.	2021-07-29 downloaded from the CCDC.
;
_cell_angle_alpha 90
_cell_angle_beta 107.749(5)
_cell_angle_gamma 90
_cell_formula_units_Z 4
_cell_length_a 12.1982(16)
_cell_length_b 8.3863(11)
_cell_length_c 17.209(2)
_cell_measurement_reflns_used 9345
_cell_measurement_temperature 298
_cell_measurement_theta_max 72.30
_cell_measurement_theta_min 5.27
_cell_volume 1676.6(4)
_computing_cell_refinement 'SAINT V8.40A (?, 2016)'
_computing_data_reduction 'SAINT V8.40A (?, 2016)'
_computing_molecular_graphics 'Olex2 (Dolomanov et al., 2009)'
_computing_publication_material 'Olex2 (Dolomanov et al., 2009)'
_computing_structure_refinement 'ShelXL (Sheldrick, 2015)'
_computing_structure_solution 'ShelXT (Sheldrick, 2015)'
_diffrn_ambient_temperature 298
_diffrn_detector 'Bruker PHOTON 100 area detector'
_diffrn_detector_area_resol_mean 7.9
_diffrn_detector_type 'CMOS area detector'
_diffrn_measured_fraction_theta_full 0.994
_diffrn_measured_fraction_theta_max 0.987
_diffrn_measurement_device 'three-circle diffractometer'
_diffrn_measurement_device_type 'Bruker CMOS area detector'
_diffrn_measurement_method '\w and \f scans'
_diffrn_radiation_monochromator 'mirror optics'
_diffrn_radiation_probe x-ray
_diffrn_radiation_type CuK\a
_diffrn_radiation_wavelength 1.54178
_diffrn_reflns_av_R_equivalents 0.0396
_diffrn_reflns_av_unetI/netI 0.0255
_diffrn_reflns_Laue_measured_fraction_full 0.994
_diffrn_reflns_Laue_measured_fraction_max 0.987
_diffrn_reflns_limit_h_max 12
_diffrn_reflns_limit_h_min -15
_diffrn_reflns_limit_k_max 10
_diffrn_reflns_limit_k_min -10
_diffrn_reflns_limit_l_max 21
_diffrn_reflns_limit_l_min -20
_diffrn_reflns_number 41395
_diffrn_reflns_point_group_measured_fraction_full 0.994
_diffrn_reflns_point_group_measured_fraction_max 0.987
_diffrn_reflns_theta_full 67.679
_diffrn_reflns_theta_max 72.705
_diffrn_reflns_theta_min 3.805
_diffrn_source 'microfocus sealed X-ray tube'
_diffrn_source_type 'Incoatec I\ms'
_diffrn_standards_number 0
_exptl_absorpt_coefficient_mu 1.743
_exptl_absorpt_correction_T_max 0.7536
_exptl_absorpt_correction_T_min 0.5886
_exptl_absorpt_correction_type multi-scan
_exptl_absorpt_process_details
'SADABS-2016/2 (Bruker,2016/2) was used for absorption correction. wR2(int) was 0.0891 before and 0.0526 after correction. The Ratio of minimum to maximum transmission is 0.7811. The \l/2 correction factor is Not present.'
_exptl_crystal_colour colourless
_exptl_crystal_colour_primary colourless
_exptl_crystal_density_diffrn 1.349
_exptl_crystal_description block
_exptl_crystal_F_000 712
_exptl_crystal_size_max 0.23
_exptl_crystal_size_mid 0.22
_exptl_crystal_size_min 0.16
_refine_diff_density_max 0.243
_refine_diff_density_min -0.244
_refine_diff_density_rms 0.039
_refine_ls_extinction_coef 0.0040(5)
_refine_ls_extinction_expression Fc^*^=kFc[1+0.001xFc^2^\l^3^/sin(2\q)]^-1/4^
_refine_ls_extinction_method 'SHELXL-2018/3 (Sheldrick 2018)'
_refine_ls_goodness_of_fit_ref 1.065
_refine_ls_hydrogen_treatment constr
_refine_ls_matrix_type full
_refine_ls_number_parameters 228
_refine_ls_number_reflns 3290
_refine_ls_number_restraints 0
_refine_ls_restrained_S_all 1.065
_refine_ls_R_factor_all 0.0359
_refine_ls_R_factor_gt 0.0353
_refine_ls_shift/su_max 0.001
_refine_ls_shift/su_mean 0.000
_refine_ls_structure_factor_coef Fsqd
_refine_ls_weighting_details 'w=1/[\s^2^(Fo^2^)+(0.0501P)^2^+0.4405P] where P=(Fo^2^+2Fc^2^)/3'
_refine_ls_weighting_scheme calc
_refine_ls_wR_factor_gt 0.0973
_refine_ls_wR_factor_ref 0.0978
_reflns_Friedel_coverage 0.000
_reflns_number_gt 3187
_reflns_number_total 3290
_reflns_threshold_expression 'I > 2\s(I)'
_cod_data_source_file d1cc03276c2.cif
_cod_data_source_block cxy3044_0m
_cod_depositor_comments 'Adding full bibliography for 7128743--7128744.cif.'
_cod_original_cell_volume 1676.7(4)
_cod_database_code 7128743
_shelx_shelxl_version_number 2018/3
_shelx_space_group_comment
;
The symmetry employed for this shelxl refinement is uniquely defined
by the following loop, which should always be used as a source of
symmetry information in preference to the above space-group names.
They are only intended as comments.
;
_olex2_refinement_description
;
1. Fixed Uiso
 At 1.2 times of:
  All C(H) groups, All N(H,H) groups
2.a Rotating group:
 N2(H2A,H2B)
2.b Aromatic/amide H refined with riding coordinates:
 C1(H1), C2(H2), C7(H7), C8(H8), C9(H9), C11(H11), C12(H12), C13(H13),
 C14(H14), C16(H16), C17(H17), C19(H19), C20(H20), C22(H22)
;
_olex2_submission_special_instructions 'No special instructions were received'

loop_
_space_group_symop_operation_xyz
'x, y, z'
'-x, y+1/2, -z+1/2'
'-x, -y, -z'
'x, -y-1/2, z-1/2'

loop_
_atom_site_label
_atom_site_type_symbol
_atom_site_fract_x
_atom_site_fract_y
_atom_site_fract_z
_atom_site_U_iso_or_equiv
_atom_site_adp_type
_atom_site_occupancy
_atom_site_site_symmetry_order
_atom_site_calc_flag
_atom_site_refinement_flags_posn
_atom_site_refinement_flags_adp
_atom_site_refinement_flags_occupancy
_atom_site_disorder_assembly
_atom_site_disorder_group
S1 S 0.45025(3) -0.06968(4) 0.28744(2) 0.04738(14) Uani 1 1 d . . . . .
N2 N 0.31956(13) 0.55378(16) 0.28748(9) 0.0578(4) Uani 1 1 d . . . . .
H2A H 0.388835 0.498491 0.287007 0.069 Uiso 1 1 d GR . . . .
H2B H 0.340333 0.659999 0.296141 0.069 Uiso 1 1 d GR . . . .
N1 N 0.30867(8) 0.22002(13) 0.30762(6) 0.0345(2) Uani 1 1 d . . . . .
C1 C 0.26102(14) 0.0731(2) 0.06520(9) 0.0538(4) Uani 1 1 d . . . . .
H1 H 0.248918 0.039143 0.011786 0.065 Uiso 1 1 calc R . . . .
C2 C 0.34063(13) -0.0027(2) 0.12874(9) 0.0496(3) Uani 1 1 d . . . . .
H2 H 0.383933 -0.086226 0.117911 0.060 Uiso 1 1 calc R . . . .
C3 C 0.35695(11) 0.04436(15) 0.20883(8) 0.0373(3) Uani 1 1 d . . . . .
C4 C 0.29433(10) 0.17172(15) 0.22638(7) 0.0327(3) Uani 1 1 d . . . . .
C5 C 0.22433(10) 0.32578(15) 0.32222(7) 0.0346(3) Uani 1 1 d . . . . .
C6 C 0.13350(10) 0.25918(16) 0.34719(7) 0.0358(3) Uani 1 1 d . . . . .
C7 C 0.12502(12) 0.09380(17) 0.36094(8) 0.0433(3) Uani 1 1 d . . . . .
H7 H 0.179929 0.024513 0.352644 0.052 Uiso 1 1 calc R . . . .
C8 C 0.03721(14) 0.0347(2) 0.38623(10) 0.0569(4) Uani 1 1 d . . . . .
H8 H 0.033880 -0.074008 0.395923 0.068 Uiso 1 1 calc R . . . .
C9 C -0.04800(14) 0.1361(3) 0.39774(11) 0.0651(5) Uani 1 1 d . . . . .
H9 H -0.107736 0.094529 0.414545 0.078 Uiso 1 1 calc R . . . .
C10 C 0.41242(10) 0.19479(14) 0.37107(7) 0.0333(3) Uani 1 1 d . . . . .
C11 C 0.44064(12) 0.28838(17) 0.44094(8) 0.0411(3) Uani 1 1 d . . . . .
H11 H 0.390311 0.368233 0.445941 0.049 Uiso 1 1 calc R . . . .
C12 C 0.54259(13) 0.26496(19) 0.50348(8) 0.0498(4) Uani 1 1 d . . . . .
H12 H 0.558985 0.326717 0.550519 0.060 Uiso 1 1 calc R . . . .
C13 C 0.61953(13) 0.1501(2) 0.49584(10) 0.0558(4) Uani 1 1 d . . . . .
H13 H 0.689073 0.136728 0.536826 0.067 Uiso 1 1 calc R . . . .
C14 C 0.59294(13) 0.05535(18) 0.42720(10) 0.0507(4) Uani 1 1 d . . . . .
H14 H 0.645058 -0.021637 0.421876 0.061 Uiso 1 1 calc R . . . .
C15 C 0.48895(11) 0.07376(15) 0.36586(8) 0.0375(3) Uani 1 1 d . . . . .
C16 C 0.19952(13) 0.1995(2) 0.08150(8) 0.0495(4) Uani 1 1 d . . . . .
H16 H 0.146374 0.252093 0.038756 0.059 Uiso 1 1 calc R . . . .
C17 C 0.21611(11) 0.24924(17) 0.16106(8) 0.0407(3) Uani 1 1 d . . . . .
H17 H 0.174450 0.335570 0.171019 0.049 Uiso 1 1 calc R . . . .
C18 C 0.23212(12) 0.48855(16) 0.31126(8) 0.0409(3) Uani 1 1 d . . . . .
C19 C 0.14567(14) 0.58894(18) 0.32483(9) 0.0516(4) Uani 1 1 d . . . . .
H19 H 0.149925 0.698509 0.317929 0.062 Uiso 1 1 calc R . . . .
C20 C 0.05756(13) 0.5281(2) 0.34755(10) 0.0529(4) Uani 1 1 d . . . . .
H20 H 0.002056 0.596745 0.355473 0.064 Uiso 1 1 calc R . . . .
C21 C 0.04757(11) 0.36203(19) 0.35962(8) 0.0445(3) Uani 1 1 d . . . . .
C22 C -0.04311(13) 0.2952(2) 0.38431(10) 0.0597(4) Uani 1 1 d . . . . .
H22 H -0.100414 0.361405 0.391465 0.072 Uiso 1 1 calc R . . . .

loop_
_atom_site_aniso_label
_atom_site_aniso_U_11
_atom_site_aniso_U_22
_atom_site_aniso_U_33
_atom_site_aniso_U_23
_atom_site_aniso_U_13
_atom_site_aniso_U_12
S1 0.0503(2) 0.0337(2) 0.0591(2) -0.00086(14) 0.01803(17) 0.00938(13)
N2 0.0618(8) 0.0408(7) 0.0771(9) 0.0015(6) 0.0304(7) -0.0061(6)
N1 0.0305(5) 0.0377(5) 0.0350(5) -0.0026(4) 0.0095(4) 0.0053(4)
C1 0.0543(9) 0.0726(11) 0.0390(7) -0.0115(7) 0.0211(6) -0.0125(7)
C2 0.0488(8) 0.0554(9) 0.0518(8) -0.0141(7) 0.0259(6) -0.0045(7)
C3 0.0351(6) 0.0364(6) 0.0442(7) -0.0032(5) 0.0178(5) -0.0030(5)
C4 0.0300(5) 0.0343(6) 0.0357(6) -0.0016(5) 0.0125(5) -0.0041(4)
C5 0.0326(6) 0.0360(6) 0.0342(6) -0.0022(5) 0.0089(5) 0.0056(5)
C6 0.0306(6) 0.0433(7) 0.0311(6) -0.0034(5) 0.0059(4) 0.0031(5)
C7 0.0397(7) 0.0448(7) 0.0437(7) -0.0021(6) 0.0104(5) -0.0013(5)
C8 0.0539(9) 0.0592(9) 0.0578(9) -0.0029(7) 0.0173(7) -0.0166(7)
C9 0.0471(8) 0.0886(13) 0.0658(10) -0.0132(9) 0.0268(8) -0.0195(9)
C10 0.0320(6) 0.0334(6) 0.0353(6) 0.0059(5) 0.0117(5) 0.0003(5)
C11 0.0443(7) 0.0420(7) 0.0367(6) 0.0024(5) 0.0117(5) 0.0014(5)
C12 0.0553(8) 0.0526(8) 0.0352(7) 0.0061(6) 0.0043(6) -0.0059(7)
C13 0.0454(8) 0.0612(9) 0.0489(8) 0.0171(7) -0.0035(6) 0.0013(7)
C14 0.0405(7) 0.0486(8) 0.0598(9) 0.0153(7) 0.0103(6) 0.0109(6)
C15 0.0355(6) 0.0346(6) 0.0436(7) 0.0076(5) 0.0139(5) 0.0030(5)
C16 0.0466(7) 0.0618(9) 0.0373(7) 0.0036(6) 0.0087(6) -0.0086(7)
C17 0.0375(6) 0.0428(7) 0.0404(7) 0.0012(5) 0.0098(5) -0.0003(5)
C18 0.0442(7) 0.0371(7) 0.0400(7) -0.0017(5) 0.0109(5) 0.0031(5)
C19 0.0621(9) 0.0375(7) 0.0531(8) -0.0020(6) 0.0144(7) 0.0142(6)
C20 0.0485(8) 0.0559(9) 0.0538(8) -0.0071(7) 0.0146(6) 0.0207(7)
C21 0.0343(6) 0.0575(9) 0.0404(7) -0.0077(6) 0.0093(5) 0.0078(6)
C22 0.0365(7) 0.0853(12) 0.0603(9) -0.0155(9) 0.0192(7) 0.0030(7)

loop_
_atom_type_symbol
_atom_type_description
_atom_type_scat_dispersion_real
_atom_type_scat_dispersion_imag
_atom_type_scat_source
C C 0.0181 0.0091 'International Tables Vol C Tables 4.2.6.8 and 6.1.1.4'
H H 0.0000 0.0000 'International Tables Vol C Tables 4.2.6.8 and 6.1.1.4'
N N 0.0311 0.0180 'International Tables Vol C Tables 4.2.6.8 and 6.1.1.4'
S S 0.3331 0.5567 'International Tables Vol C Tables 4.2.6.8 and 6.1.1.4'

loop_
_geom_angle_atom_site_label_1
_geom_angle_atom_site_label_2
_geom_angle_atom_site_label_3
_geom_angle
_geom_angle_site_symmetry_1
_geom_angle_site_symmetry_3
_geom_angle_publ_flag
C3 S1 C15 100.21(6) . . ?
H2A N2 H2B 105.4 . . ?
C18 N2 H2A 125.1 . . ?
C18 N2 H2B 122.5 . . ?
C4 N1 C5 118.04(10) . . ?
C10 N1 C4 122.19(10) . . ?
C10 N1 C5 118.53(10) . . ?
C2 C1 H1 120.3 . . ?
C2 C1 C16 119.33(13) . . ?
C16 C1 H1 120.3 . . ?
C1 C2 H2 119.6 . . ?
C1 C2 C3 120.70(14) . . ?
C3 C2 H2 119.6 . . ?
C2 C3 S1 118.15(11) . . ?
C2 C3 C4 120.58(13) . . ?
C4 C3 S1 121.10(10) . . ?
C3 C4 N1 121.40(11) . . ?
C17 C4 N1 120.77(11) . . ?
C17 C4 C3 117.82(12) . . ?
C6 C5 N1 118.46(11) . . ?
C18 C5 N1 120.13(11) . . ?
C18 C5 C6 121.41(11) . . ?
C5 C6 C21 119.06(12) . . ?
C7 C6 C5 122.65(11) . . ?
C7 C6 C21 118.28(12) . . ?
C6 C7 H7 119.6 . . ?
C8 C7 C6 120.85(14) . . ?
C8 C7 H7 119.6 . . ?
C7 C8 H8 119.6 . . ?
C7 C8 C9 120.77(17) . . ?
C9 C8 H8 119.6 . . ?
C8 C9 H9 120.0 . . ?
C22 C9 C8 119.90(15) . . ?
C22 C9 H9 120.0 . . ?
C11 C10 N1 120.78(11) . . ?
C11 C10 C15 118.10(11) . . ?
C15 C10 N1 121.11(11) . . ?
C10 C11 H11 119.4 . . ?
C12 C11 C10 121.22(13) . . ?
C12 C11 H11 119.4 . . ?
C11 C12 H12 120.0 . . ?
C13 C12 C11 120.00(14) . . ?
C13 C12 H12 120.0 . . ?
C12 C13 H13 120.2 . . ?
C14 C13 C12 119.70(13) . . ?
C14 C13 H13 120.2 . . ?
C13 C14 H14 119.7 . . ?
C13 C14 C15 120.59(14) . . ?
C15 C14 H14 119.7 . . ?
C10 C15 S1 121.05(10) . . ?
C14 C15 S1 118.39(11) . . ?
C14 C15 C10 120.26(13) . . ?
C1 C16 H16 119.7 . . ?
C1 C16 C17 120.57(14) . . ?
C17 C16 H16 119.7 . . ?
C4 C17 H17 119.5 . . ?
C16 C17 C4 120.96(13) . . ?
C16 C17 H17 119.5 . . ?
N2 C18 C5 121.80(12) . . ?
N2 C18 C19 119.80(13) . . ?
C5 C18 C19 118.40(13) . . ?
C18 C19 H19 119.4 . . ?
C20 C19 C18 121.24(14) . . ?
C20 C19 H19 119.4 . . ?
C19 C20 H20 119.2 . . ?
C19 C20 C21 121.65(13) . . ?
C21 C20 H20 119.2 . . ?
C20 C21 C6 118.22(13) . . ?
C22 C21 C6 118.92(14) . . ?
C22 C21 C20 122.85(14) . . ?
C9 C22 C21 121.26(15) . . ?
C9 C22 H22 119.4 . . ?
C21 C22 H22 119.4 . . ?

loop_
_geom_bond_atom_site_label_1
_geom_bond_atom_site_label_2
_geom_bond_distance
_geom_bond_site_symmetry_2
_geom_bond_publ_flag
S1 C3 1.7611(14) . ?
S1 C15 1.7615(14) . ?
N2 H2A 0.9662 . ?
N2 H2B 0.9257 . ?
N2 C18 1.3677(19) . ?
N1 C4 1.4143(15) . ?
N1 C5 1.4372(15) . ?
N1 C10 1.4129(15) . ?
C1 H1 0.9300 . ?
C1 C2 1.376(2) . ?
C1 C16 1.377(2) . ?
C2 H2 0.9300 . ?
C2 C3 1.3884(19) . ?
C3 C4 1.3986(17) . ?
C4 C17 1.3937(18) . ?
C5 C6 1.4193(17) . ?
C5 C18 1.3852(19) . ?
C6 C7 1.416(2) . ?
C6 C21 1.4231(17) . ?
C7 H7 0.9300 . ?
C7 C8 1.366(2) . ?
C8 H8 0.9300 . ?
C8 C9 1.403(3) . ?
C9 H9 0.9300 . ?
C9 C22 1.358(3) . ?
C10 C11 1.3885(18) . ?
C10 C15 1.4003(17) . ?
C11 H11 0.9300 . ?
C11 C12 1.3884(19) . ?
C12 H12 0.9300 . ?
C12 C13 1.379(2) . ?
C13 H13 0.9300 . ?
C13 C14 1.378(2) . ?
C14 H14 0.9300 . ?
C14 C15 1.389(2) . ?
C16 H16 0.9300 . ?
C16 C17 1.3858(19) . ?
C17 H17 0.9300 . ?
C18 C19 1.4231(19) . ?
C19 H19 0.9300 . ?
C19 C20 1.351(2) . ?
C20 H20 0.9300 . ?
C20 C21 1.419(2) . ?
C21 C22 1.416(2) . ?
C22 H22 0.9300 . ?

loop_
_geom_torsion_atom_site_label_1
_geom_torsion_atom_site_label_2
_geom_torsion_atom_site_label_3
_geom_torsion_atom_site_label_4
_geom_torsion
_geom_torsion_site_symmetry_1
_geom_torsion_site_symmetry_2
_geom_torsion_site_symmetry_3
_geom_torsion_site_symmetry_4
_geom_torsion_publ_flag
S1 C3 C4 N1 3.91(16) . . . . ?
S1 C3 C4 C17 -175.51(9) . . . . ?
N2 C18 C19 C20 179.33(14) . . . . ?
N1 C4 C17 C16 -178.23(12) . . . . ?
N1 C5 C6 C7 2.23(17) . . . . ?
N1 C5 C6 C21 -178.23(10) . . . . ?
N1 C5 C18 N2 -0.77(19) . . . . ?
N1 C5 C18 C19 178.81(11) . . . . ?
N1 C10 C11 C12 -179.73(12) . . . . ?
N1 C10 C15 S1 -9.17(16) . . . . ?
N1 C10 C15 C14 177.11(12) . . . . ?
C1 C2 C3 S1 174.14(11) . . . . ?
C1 C2 C3 C4 -1.2(2) . . . . ?
C1 C16 C17 C4 -0.7(2) . . . . ?
C2 C1 C16 C17 -0.9(2) . . . . ?
C2 C3 C4 N1 179.16(12) . . . . ?
C2 C3 C4 C17 -0.27(18) . . . . ?
C3 S1 C15 C10 30.93(11) . . . . ?
C3 S1 C15 C14 -155.24(11) . . . . ?
C3 C4 C17 C16 1.20(19) . . . . ?
C4 N1 C5 C6 96.65(13) . . . . ?
C4 N1 C5 C18 -82.82(15) . . . . ?
C4 N1 C10 C11 156.87(12) . . . . ?
C4 N1 C10 C15 -23.94(17) . . . . ?
C5 N1 C4 C3 -166.08(11) . . . . ?
C5 N1 C4 C17 13.33(17) . . . . ?
C5 N1 C10 C11 -10.18(17) . . . . ?
C5 N1 C10 C15 169.02(11) . . . . ?
C5 C6 C7 C8 178.93(13) . . . . ?
C5 C6 C21 C20 -0.91(18) . . . . ?
C5 C6 C21 C22 179.83(12) . . . . ?
C5 C18 C19 C20 -0.3(2) . . . . ?
C6 C5 C18 N2 179.77(12) . . . . ?
C6 C5 C18 C19 -0.65(19) . . . . ?
C6 C7 C8 C9 1.2(2) . . . . ?
C6 C21 C22 C9 1.3(2) . . . . ?
C7 C6 C21 C20 178.65(13) . . . . ?
C7 C6 C21 C22 -0.62(18) . . . . ?
C7 C8 C9 C22 -0.5(3) . . . . ?
C8 C9 C22 C21 -0.7(3) . . . . ?
C10 N1 C4 C3 26.82(17) . . . . ?
C10 N1 C4 C17 -153.77(12) . . . . ?
C10 N1 C5 C6 -95.76(13) . . . . ?
C10 N1 C5 C18 84.76(15) . . . . ?
C10 C11 C12 C13 1.9(2) . . . . ?
C11 C10 C15 S1 170.04(10) . . . . ?
C11 C10 C15 C14 -3.68(18) . . . . ?
C11 C12 C13 C14 -2.2(2) . . . . ?
C12 C13 C14 C15 -0.4(2) . . . . ?
C13 C14 C15 S1 -170.46(12) . . . . ?
C13 C14 C15 C10 3.4(2) . . . . ?
C15 S1 C3 C2 156.34(11) . . . . ?
C15 S1 C3 C4 -28.30(12) . . . . ?
C15 C10 C11 C12 1.05(19) . . . . ?
C16 C1 C2 C3 1.8(2) . . . . ?
C18 C5 C6 C7 -178.30(12) . . . . ?
C18 C5 C6 C21 1.23(18) . . . . ?
C18 C19 C20 C21 0.6(2) . . . . ?
C19 C20 C21 C6 0.0(2) . . . . ?
C19 C20 C21 C22 179.27(15) . . . . ?
C20 C21 C22 C9 -177.93(16) . . . . ?
C21 C6 C7 C8 -0.61(19) . . . . ?
